data_1559673
loop_
_publ_author_name
'Palani, Vignesh'
'Perea, Melecio A.'
'Gardner, Kristen E.'
'Sarpong, Richmond'

_publ_section_title
;
 A pyrone remodeling strategy to access diverse heterocycles: application
 to the synthesis of fascaplysin natural products.
;
_journal_issue 4
_journal_name_full 'Chemical science'
_journal_page_first 1528
_journal_page_last 1534
_journal_paper_doi 10.1039/d0sc06317g
_journal_volume 12
_journal_year 2020
_chemical_formula_moiety 'C14 H11 N O2'
_chemical_formula_sum 'C14 H11 N O2'
_chemical_formula_weight 225.24
_space_group_crystal_system monoclinic
_space_group_IT_number 14
_space_group_name_Hall '-P 2yn'
_space_group_name_H-M_alt 'P 1 21/n 1'
_atom_sites_solution_hydrogens geom
_atom_sites_solution_primary dual
_audit_creation_method SHELXL-2014/7
_audit_update_record
;
2020-09-26 deposited with the CCDC.	2020-11-26 downloaded from the CCDC.
;
_cell_angle_alpha 90
_cell_angle_beta 93.956(2)
_cell_angle_gamma 90
_cell_formula_units_Z 4
_cell_length_a 5.04510(10)
_cell_length_b 13.6147(3)
_cell_length_c 15.6358(3)
_cell_measurement_reflns_used 10232
_cell_measurement_temperature 100(2)
_cell_measurement_theta_max 78.6280
_cell_measurement_theta_min 3.2300
_cell_volume 1071.43(4)
_computing_cell_refinement 'CrysAlisPro 1.171.40.63a (Rigaku OD, 2019)'
_computing_data_collection 'CrysAlisPro 1.171.40.63a (Rigaku OD, 2019)'
_computing_data_reduction 'CrysAlisPro 1.171.40.63a (Rigaku OD, 2019)'
_computing_molecular_graphics 'Olex2 1.3-ac4 (Dolomanov et al., 2009)'
_computing_publication_material 'Olex2 1.3-ac4 (Dolomanov et al., 2009)'
_computing_structure_refinement 'SHELXL-2014/7 (Sheldrick, 2014)'
_computing_structure_solution 'ShelXT n/a (Sheldrick, 2015)'
_diffrn_ambient_temperature 100(2)
_diffrn_detector_area_resol_mean 5.8140
_diffrn_measured_fraction_theta_full 0.991
_diffrn_measured_fraction_theta_max 0.990
_diffrn_measurement_device_type 'ROD, Synergy Custom DW system, Pilatus 200K'
_diffrn_measurement_method '\w scans'
_diffrn_radiation_type CuK\a
_diffrn_radiation_wavelength 1.54184
_diffrn_reflns_av_R_equivalents 0.1153
_diffrn_reflns_av_unetI/netI 0.0446
_diffrn_reflns_Laue_measured_fraction_full 0.991
_diffrn_reflns_Laue_measured_fraction_max 0.990
_diffrn_reflns_limit_h_max 6
_diffrn_reflns_limit_h_min -6
_diffrn_reflns_limit_k_max 17
_diffrn_reflns_limit_k_min -16
_diffrn_reflns_limit_l_max 19
_diffrn_reflns_limit_l_min -18
_diffrn_reflns_number 12038
_diffrn_reflns_point_group_measured_fraction_full 0.991
_diffrn_reflns_point_group_measured_fraction_max 0.990
_diffrn_reflns_theta_full 74.000
_diffrn_reflns_theta_max 74.502
_diffrn_reflns_theta_min 4.310
_diffrn_source 'Rotating-anode X-ray tube'
_exptl_absorpt_coefficient_mu 0.764
_exptl_absorpt_correction_T_max 1.00000
_exptl_absorpt_correction_T_min 0.78460
_exptl_absorpt_correction_type multi-scan
_exptl_absorpt_process_details
;
Olex2 1.3-ac4
(compiled 2019.10.09 svn.r3662 for Rigaku Oxford Diffraction, GUI svn.r5959)
;
_exptl_crystal_colour red
_exptl_crystal_density_diffrn 1.396
_exptl_crystal_description block
_exptl_crystal_F_000 472
_exptl_crystal_size_max 0.240
_exptl_crystal_size_mid 0.190
_exptl_crystal_size_min 0.170
_refine_diff_density_max 0.304
_refine_diff_density_min -0.345
_refine_diff_density_rms 0.068
_refine_ls_extinction_coef 0.012(3)
_refine_ls_extinction_expression Fc^*^=kFc[1+0.001xFc^2^\l^3^/sin(2\q)]^-1/4^
_refine_ls_extinction_method 'SHELXL-2014/7 (Sheldrick 2014'
_refine_ls_goodness_of_fit_ref 1.071
_refine_ls_hydrogen_treatment constr
_refine_ls_matrix_type full
_refine_ls_number_parameters 156
_refine_ls_number_reflns 2171
_refine_ls_number_restraints 0
_refine_ls_restrained_S_all 1.071
_refine_ls_R_factor_all 0.0573
_refine_ls_R_factor_gt 0.0561
_refine_ls_shift/su_max 0.000
_refine_ls_shift/su_mean 0.000
_refine_ls_structure_factor_coef Fsqd
_refine_ls_weighting_details 'w=1/[\s^2^(Fo^2^)+(0.1112P)^2^+0.3772P] where P=(Fo^2^+2Fc^2^)/3'
_refine_ls_weighting_scheme calc
_refine_ls_wR_factor_gt 0.1650
_refine_ls_wR_factor_ref 0.1667
_reflns_Friedel_coverage 0.000
_reflns_number_gt 2065
_reflns_number_total 2171
_reflns_threshold_expression 'I > 2\s(I)'
_cod_data_source_file d0sc06317g2.cif
_cod_data_source_block VP7_019_Sarpong
_cod_depositor_comments
;Adding full bibliography for 1559673--1559675.cif.

 Adding full bibliography for 1559673--1559675.cif.
;
_cod_original_sg_symbol_H-M 'P 21/n'
_cod_database_code 1559673
_shelx_shelxl_version_number 2014/7
_shelx_space_group_comment
;
The symmetry employed for this shelxl refinement is uniquely defined
by the following loop, which should always be used as a source of
symmetry information in preference to the above space-group names.
They are only intended as comments.
;
_shelx_estimated_absorpt_t_min 0.838
_shelx_estimated_absorpt_t_max 0.881

loop_
_space_group_symop_operation_xyz
'x, y, z'
'-x+1/2, y+1/2, -z+1/2'
'-x, -y, -z'
'x-1/2, -y-1/2, z-1/2'

loop_
_atom_site_label
_atom_site_type_symbol
_atom_site_fract_x
_atom_site_fract_y
_atom_site_fract_z
_atom_site_U_iso_or_equiv
_atom_site_adp_type
_atom_site_occupancy
_atom_site_site_symmetry_order
_atom_site_calc_flag
_atom_site_refinement_flags_posn
_atom_site_refinement_flags_adp
_atom_site_refinement_flags_occupancy
_atom_site_disorder_assembly
_atom_site_disorder_group
C1 C 0.2687(3) 0.74385(10) 0.40248(9) 0.0179(4) Uani 1 1 d . . . . .
C2 C 0.3926(3) 0.67505(10) 0.45525(9) 0.0185(4) Uani 1 1 d . . . . .
H2 H 0.3626 0.6640 0.5138 0.022 Uiso 1 1 calc R U . . .
C3 C 0.5744(3) 0.62318(10) 0.40630(9) 0.0180(4) Uani 1 1 d . . . . .
C4 C 0.7509(3) 0.54475(11) 0.42518(9) 0.0199(4) Uani 1 1 d . . . . .
H4 H 0.7621 0.5152 0.4804 0.024 Uiso 1 1 calc R U . . .
C5 C 0.9073(3) 0.51146(11) 0.36216(9) 0.0212(4) Uani 1 1 d . . . . .
H5 H 1.0259 0.4583 0.3744 0.025 Uiso 1 1 calc R U . . .
C6 C 0.8947(3) 0.55458(11) 0.28006(9) 0.0210(4) Uani 1 1 d . . . . .
H6 H 1.0076 0.5309 0.2385 0.025 Uiso 1 1 calc R U . . .
C7 C 0.7206(3) 0.63079(11) 0.25893(9) 0.0201(4) Uani 1 1 d . . . . .
H7 H 0.7102 0.6597 0.2035 0.024 Uiso 1 1 calc R U . . .
C8 C 0.5608(3) 0.66332(10) 0.32283(9) 0.0175(4) Uani 1 1 d . . . . .
C9 C 0.2865(3) 0.79596(11) 0.25270(9) 0.0207(4) Uani 1 1 d . . . . .
H9 H 0.3612 0.7888 0.1989 0.025 Uiso 1 1 calc R U . . .
C10 C 0.0952(3) 0.86421(11) 0.26268(9) 0.0225(4) Uani 1 1 d . . . . .
H10 H 0.0366 0.9052 0.2160 0.027 Uiso 1 1 calc R U . . .
C11 C -0.0174(3) 0.87423(11) 0.34311(9) 0.0213(4) Uani 1 1 d . . . . .
H11 H -0.1520 0.9220 0.3495 0.026 Uiso 1 1 calc R U . . .
C12 C 0.0644(3) 0.81634(10) 0.41161(9) 0.0182(4) Uani 1 1 d . . . . .
C13 C -0.0524(3) 0.82472(11) 0.49553(9) 0.0196(4) Uani 1 1 d . . . . .
C14 C -0.3658(3) 0.90371(13) 0.57581(10) 0.0277(4) Uani 1 1 d . . . . .
H14A H -0.4988 0.9562 0.5710 0.042 Uiso 1 1 calc R U . . .
H14B H -0.2314 0.9194 0.6221 0.042 Uiso 1 1 calc R U . . .
H14C H -0.4525 0.8415 0.5886 0.042 Uiso 1 1 calc R U . . .
N1 N 0.3717(2) 0.73749(9) 0.32034(7) 0.0174(3) Uani 1 1 d . . . . .
O1 O 0.0118(2) 0.77532(8) 0.55807(7) 0.0247(3) Uani 1 1 d . . . . .
O2 O -0.2402(2) 0.89489(8) 0.49606(7) 0.0250(3) Uani 1 1 d . . . . .

loop_
_atom_site_aniso_label
_atom_site_aniso_U_11
_atom_site_aniso_U_22
_atom_site_aniso_U_33
_atom_site_aniso_U_23
_atom_site_aniso_U_13
_atom_site_aniso_U_12
C1 0.0203(7) 0.0207(7) 0.0130(7) -0.0020(5) 0.0037(5) -0.0021(5)
C2 0.0210(7) 0.0215(7) 0.0132(7) -0.0009(5) 0.0019(5) 0.0003(5)
C3 0.0179(7) 0.0209(7) 0.0151(7) -0.0009(5) 0.0012(5) -0.0029(5)
C4 0.0219(7) 0.0222(7) 0.0153(7) 0.0002(5) 0.0000(5) -0.0004(5)
C5 0.0200(7) 0.0226(7) 0.0206(7) -0.0023(6) 0.0000(5) 0.0015(5)
C6 0.0200(7) 0.0243(8) 0.0191(7) -0.0042(6) 0.0041(6) -0.0008(5)
C7 0.0208(7) 0.0235(7) 0.0161(7) -0.0010(5) 0.0028(6) -0.0030(5)
C8 0.0175(7) 0.0190(7) 0.0160(7) -0.0015(5) 0.0022(5) -0.0012(5)
C9 0.0246(7) 0.0222(7) 0.0153(7) 0.0029(5) 0.0017(6) -0.0014(5)
C10 0.0273(8) 0.0231(8) 0.0170(7) 0.0041(5) 0.0003(6) 0.0017(6)
C11 0.0224(7) 0.0202(7) 0.0215(8) 0.0007(5) 0.0021(6) 0.0017(5)
C12 0.0199(7) 0.0199(7) 0.0151(7) -0.0019(5) 0.0021(5) -0.0011(5)
C13 0.0197(7) 0.0218(7) 0.0172(7) -0.0028(5) 0.0012(6) -0.0001(5)
C14 0.0311(8) 0.0330(9) 0.0200(8) -0.0003(6) 0.0103(6) 0.0073(6)
N1 0.0201(6) 0.0205(6) 0.0120(6) 0.0006(4) 0.0032(5) 0.0000(4)
O1 0.0277(6) 0.0301(6) 0.0166(6) 0.0015(4) 0.0031(4) 0.0052(4)
O2 0.0279(6) 0.0272(6) 0.0209(6) 0.0005(4) 0.0087(5) 0.0078(4)

loop_
_atom_type_symbol
_atom_type_description
_atom_type_scat_dispersion_real
_atom_type_scat_dispersion_imag
_atom_type_scat_source
C C 0.0181 0.0091 'International Tables Vol C Tables 4.2.6.8 and 6.1.1.4'
H H 0.0000 0.0000 'International Tables Vol C Tables 4.2.6.8 and 6.1.1.4'
N N 0.0311 0.0180 'International Tables Vol C Tables 4.2.6.8 and 6.1.1.4'
O O 0.0492 0.0322 'International Tables Vol C Tables 4.2.6.8 and 6.1.1.4'

loop_
_geom_angle_atom_site_label_1
_geom_angle_atom_site_label_2
_geom_angle_atom_site_label_3
_geom_angle
_geom_angle_site_symmetry_1
_geom_angle_site_symmetry_3
_geom_angle_publ_flag
C2 C1 N1 108.80(12) . . ?
C2 C1 C12 135.09(14) . . ?
N1 C1 C12 116.10(12) . . ?
C1 C2 C3 107.45(12) . . ?
C1 C2 H2 126.3 . . ?
C3 C2 H2 126.3 . . ?
C4 C3 C8 118.49(13) . . ?
C4 C3 C2 133.27(13) . . ?
C8 C3 C2 108.24(12) . . ?
C5 C4 C3 118.90(13) . . ?
C5 C4 H4 120.5 . . ?
C3 C4 H4 120.5 . . ?
C4 C5 C6 121.42(14) . . ?
C4 C5 H5 119.3 . . ?
C6 C5 H5 119.3 . . ?
C7 C6 C5 121.18(13) . . ?
C7 C6 H6 119.4 . . ?
C5 C6 H6 119.4 . . ?
C6 C7 C8 117.02(13) . . ?
C6 C7 H7 121.5 . . ?
C8 C7 H7 121.5 . . ?
N1 C8 C7 129.74(13) . . ?
N1 C8 C3 107.28(12) . . ?
C7 C8 C3 122.96(14) . . ?
C10 C9 N1 119.83(13) . . ?
C10 C9 H9 120.1 . . ?
N1 C9 H9 120.1 . . ?
C9 C10 C11 119.90(13) . . ?
C9 C10 H10 120.1 . . ?
C11 C10 H10 120.1 . . ?
C12 C11 C10 121.25(13) . . ?
C12 C11 H11 119.4 . . ?
C10 C11 H11 119.4 . . ?
C11 C12 C1 119.70(13) . . ?
C11 C12 C13 122.13(13) . . ?
C1 C12 C13 118.17(13) . . ?
O1 C13 O2 122.54(13) . . ?
O1 C13 C12 124.88(13) . . ?
O2 C13 C12 112.58(12) . . ?
O2 C14 H14A 109.5 . . ?
O2 C14 H14B 109.5 . . ?
H14A C14 H14B 109.5 . . ?
O2 C14 H14C 109.5 . . ?
H14A C14 H14C 109.5 . . ?
H14B C14 H14C 109.5 . . ?
C9 N1 C8 128.56(12) . . ?
C9 N1 C1 123.22(12) . . ?
C8 N1 C1 108.21(11) . . ?
C13 O2 C14 114.58(12) . . ?

loop_
_geom_bond_atom_site_label_1
_geom_bond_atom_site_label_2
_geom_bond_distance
_geom_bond_site_symmetry_2
_geom_bond_publ_flag
C1 C2 1.370(2) . ?
C1 N1 1.4212(17) . ?
C1 C12 1.441(2) . ?
C2 C3 1.422(2) . ?
C2 H2 0.9500 . ?
C3 C4 1.408(2) . ?
C3 C8 1.4122(19) . ?
C4 C5 1.381(2) . ?
C4 H4 0.9500 . ?
C5 C6 1.409(2) . ?
C5 H5 0.9500 . ?
C6 C7 1.385(2) . ?
C6 H6 0.9500 . ?
C7 C8 1.3983(19) . ?
C7 H7 0.9500 . ?
C8 N1 1.3879(18) . ?
C9 C10 1.356(2) . ?
C9 N1 1.3690(18) . ?
C9 H9 0.9500 . ?
C10 C11 1.422(2) . ?
C10 H10 0.9500 . ?
C11 C12 1.370(2) . ?
C11 H11 0.9500 . ?
C12 C13 1.4794(19) . ?
C13 O1 1.2123(18) . ?
C13 O2 1.3461(17) . ?
C14 O2 1.4421(17) . ?
C14 H14A 0.9800 . ?
C14 H14B 0.9800 . ?
C14 H14C 0.9800 . ?

loop_
_geom_torsion_atom_site_label_1
_geom_torsion_atom_site_label_2
_geom_torsion_atom_site_label_3
_geom_torsion_atom_site_label_4
_geom_torsion
_geom_torsion_site_symmetry_1
_geom_torsion_site_symmetry_2
_geom_torsion_site_symmetry_3
_geom_torsion_site_symmetry_4
_geom_torsion_publ_flag
N1 C1 C2 C3 -0.74(16) . . . . ?
C12 C1 C2 C3 178.18(16) . . . . ?
C1 C2 C3 C4 -178.83(15) . . . . ?
C1 C2 C3 C8 0.94(16) . . . . ?
C8 C3 C4 C5 1.3(2) . . . . ?
C2 C3 C4 C5 -178.96(14) . . . . ?
C3 C4 C5 C6 0.4(2) . . . . ?
C4 C5 C6 C7 -1.4(2) . . . . ?
C5 C6 C7 C8 0.6(2) . . . . ?
C6 C7 C8 N1 179.72(13) . . . . ?
C6 C7 C8 C3 1.1(2) . . . . ?
C4 C3 C8 N1 179.04(12) . . . . ?
C2 C3 C8 N1 -0.77(16) . . . . ?
C4 C3 C8 C7 -2.1(2) . . . . ?
C2 C3 C8 C7 178.10(13) . . . . ?
N1 C9 C10 C11 -0.5(2) . . . . ?
C9 C10 C11 C12 0.3(2) . . . . ?
C10 C11 C12 C1 0.1(2) . . . . ?
C10 C11 C12 C13 -179.24(13) . . . . ?
C2 C1 C12 C11 -179.19(15) . . . . ?
N1 C1 C12 C11 -0.3(2) . . . . ?
C2 C1 C12 C13 0.2(3) . . . . ?
N1 C1 C12 C13 179.03(11) . . . . ?
C11 C12 C13 O1 179.79(14) . . . . ?
C1 C12 C13 O1 0.5(2) . . . . ?
C11 C12 C13 O2 -0.8(2) . . . . ?
C1 C12 C13 O2 179.92(12) . . . . ?
C10 C9 N1 C8 179.08(14) . . . . ?
C10 C9 N1 C1 0.2(2) . . . . ?
C7 C8 N1 C9 2.6(2) . . . . ?
C3 C8 N1 C9 -178.68(13) . . . . ?
C7 C8 N1 C1 -178.45(14) . . . . ?
C3 C8 N1 C1 0.31(15) . . . . ?
C2 C1 N1 C9 179.33(13) . . . . ?
C12 C1 N1 C9 0.2(2) . . . . ?
C2 C1 N1 C8 0.27(16) . . . . ?
C12 C1 N1 C8 -178.88(12) . . . . ?
O1 C13 O2 C14 -2.4(2) . . . . ?
C12 C13 O2 C14 178.16(12) . . . . ?
